data_7236065
loop_
_publ_author_name
'Liu, Long'
'Zhang, Yanqiang'
'Li, Zhimin'
'Zhang, Suojiang'

_publ_section_title
;
 Nitrogen-rich energetic 4-R-5-nitro-1,2,3-triazolate salts (R = --CH3,
 --NH2, --N3, --NO2 and --NHNO2) as high performance energetic materials
;
_journal_issue 28
_journal_name_full 'Journal of Materials Chemistry A'
_journal_page_first 14768
_journal_paper_doi 10.1039/C5TA01901J
_journal_volume 3
_journal_year 2015
_chemical_formula_sum 'C2 H4 N6 O4'
_chemical_formula_weight 176.11
_space_group_IT_number 2
_space_group_name_Hall '-P 1'
_space_group_name_H-M_alt 'P -1'
_symmetry_cell_setting triclinic
_symmetry_space_group_name_H-M 'P -1'
_atom_sites_solution_hydrogens difmap
_atom_sites_solution_primary direct
_atom_sites_solution_secondary difmap
_audit_creation_method SHELXL-97
_audit_update_record
;
2015-01-29 deposited with the CCDC.
2015-06-04 downloaded from the CCDC.
;
_cell_angle_alpha 61.762(9)
_cell_angle_beta 77.352(13)
_cell_angle_gamma 64.011(9)
_cell_formula_units_Z 4
_cell_length_a 9.2802(15)
_cell_length_b 9.4120(11)
_cell_length_c 9.6659(14)
_cell_measurement_reflns_used 2635
_cell_measurement_temperature 153(2)
_cell_measurement_theta_max 31.502
_cell_measurement_theta_min 2.392
_cell_volume 668.51(18)
_computing_cell_refinement 'CrystalClear (Rigaku Inc., 2008)'
_computing_data_collection 'CrystalClear (Rigaku Inc., 2008)'
_computing_data_reduction 'CrystalClear (Rigaku Inc., 2008)'
_computing_structure_refinement 'SHELXL-97 (Sheldrick, 1997)'
_computing_structure_solution 'SHELXS-97 (Sheldrick, 1990)'
_diffrn_ambient_temperature 153(2)
_diffrn_detector_area_resol_mean 28.5714
_diffrn_measured_fraction_theta_full 0.979
_diffrn_measured_fraction_theta_max 0.979
_diffrn_measurement_device_type AFC10/Saturn724+
_diffrn_measurement_method 'phi and omega scans'
_diffrn_radiation_monochromator graphite
_diffrn_radiation_source 'Rotating Anode'
_diffrn_radiation_type MoK\a
_diffrn_radiation_wavelength 0.71073
_diffrn_reflns_av_R_equivalents 0.0247
_diffrn_reflns_av_sigmaI/netI 0.0359
_diffrn_reflns_limit_h_max 12
_diffrn_reflns_limit_h_min -13
_diffrn_reflns_limit_k_max 13
_diffrn_reflns_limit_k_min -13
_diffrn_reflns_limit_l_max 13
_diffrn_reflns_limit_l_min -14
_diffrn_reflns_number 9912
_diffrn_reflns_theta_full 31.50
_diffrn_reflns_theta_max 31.50
_diffrn_reflns_theta_min 2.39
_diffrn_standards_decay_% 0
_diffrn_standards_interval_count 0
_diffrn_standards_interval_time 0
_diffrn_standards_number 0
_exptl_absorpt_coefficient_mu 0.163
_exptl_absorpt_correction_T_max 0.9665
_exptl_absorpt_correction_T_min 0.9198
_exptl_absorpt_correction_type Multi-scans
_exptl_crystal_colour Yellow
_exptl_crystal_density_diffrn 1.750
_exptl_crystal_density_method 'not measured'
_exptl_crystal_description Chunk
_exptl_crystal_F_000 360
_exptl_crystal_size_max 0.52
_exptl_crystal_size_mid 0.34
_exptl_crystal_size_min 0.21
_refine_diff_density_max 0.359
_refine_diff_density_min -0.241
_refine_diff_density_rms 0.049
_refine_ls_extinction_method none
_refine_ls_goodness_of_fit_ref 1.000
_refine_ls_hydrogen_treatment X,Y,Z,Ueq
_refine_ls_matrix_type full
_refine_ls_number_parameters 249
_refine_ls_number_reflns 4365
_refine_ls_number_restraints 0
_refine_ls_restrained_S_all 1.000
_refine_ls_R_factor_all 0.0434
_refine_ls_R_factor_gt 0.0337
_refine_ls_shift/su_max 0.001
_refine_ls_shift/su_mean 0.000
_refine_ls_structure_factor_coef Fsqd
_refine_ls_weighting_details 'calc w=1/[\s^2^(Fo^2^)+(0.0468P)^2^+0.0560P] where P=(Fo^2^+2Fc^2^)/3'
_refine_ls_weighting_scheme calc
_refine_ls_wR_factor_gt 0.0850
_refine_ls_wR_factor_ref 0.0894
_reflns_number_gt 3547
_reflns_number_total 4365
_reflns_threshold_expression >2sigma(I)
_cod_data_source_file c5ta01901j2.cif
_cod_data_source_block bo2940
_cod_depositor_comments
;
The following automatic conversions were performed:

data item '_symmetry_cell_setting' value 'Triclinic' was changed to
'triclinic' in accordance with the
/home/saulius/struct/COD-crude-data/automatic-downloads/DataCite-retrospective/RSC/depositions/lib/dictionaries/cif_core.dic
dictionary named 'cif_core.dic' version 2.4.2 last updated on
2011-04-26.

Automatic conversion script
Id: cif_fix_values 6909 2019-04-08 15:41:33Z antanas 
;
_cod_original_cell_volume 668.51(16)
_cod_original_sg_symbol_H-M P-1
_cod_database_code 7236065

loop_
_symmetry_equiv_pos_as_xyz
'x, y, z'
'-x, -y, -z'

loop_
_atom_site_label
_atom_site_type_symbol
_atom_site_fract_x
_atom_site_fract_y
_atom_site_fract_z
_atom_site_U_iso_or_equiv
_atom_site_adp_type
_atom_site_occupancy
_atom_site_symmetry_multiplicity
_atom_site_calc_flag
O1 O 0.66943(10) -0.12549(9) 1.10982(10) 0.03099(19) Uani 1 1 d
O2 O 0.76618(9) 0.06886(10) 0.94741(9) 0.02641(17) Uani 1 1 d
O3 O 0.53658(9) 0.38617(11) 0.74714(9) 0.02751(17) Uani 1 1 d
O4 O 0.36083(9) 0.60287(9) 0.79725(9) 0.02573(17) Uani 1 1 d
O5 O 1.13746(10) 0.09161(11) 0.27574(9) 0.02754(17) Uani 1 1 d
O6 O 0.99350(9) 0.36312(10) 0.23151(9) 0.02813(17) Uani 1 1 d
O7 O 0.74593(10) 0.46300(12) 0.43754(11) 0.0373(2) Uani 1 1 d
O8 O 0.83119(10) 0.50713(10) 0.59953(10) 0.02986(18) Uani 1 1 d
N1 N 0.48445(9) 0.10875(10) 1.23284(10) 0.01853(16) Uani 1 1 d
N2 N 0.37059(10) 0.25400(11) 1.24151(10) 0.02022(17) Uani 1 1 d
N3 N 0.34662(9) 0.39049(10) 1.10085(9) 0.01801(16) Uani 1 1 d
N4 N 0.66525(10) 0.02445(10) 1.04240(10) 0.01903(16) Uani 1 1 d
N5 N 0.44884(9) 0.44781(11) 0.83725(10) 0.01806(16) Uani 1 1 d
N6 N 1.16823(10) 0.00769(11) 0.58035(9) 0.01836(16) Uani 1 1 d
N7 N 1.14355(10) 0.00745(11) 0.72228(10) 0.02033(17) Uani 1 1 d
N8 N 1.02751(9) 0.15792(10) 0.71825(9) 0.01763(16) Uani 1 1 d
N9 N 1.06424(10) 0.20838(11) 0.31967(10) 0.01882(16) Uani 1 1 d
N10 N 0.84260(10) 0.42053(11) 0.53166(10) 0.02037(17) Uani 1 1 d
N11 N 0.92830(11) 0.27195(12) 0.97638(11) 0.01916(16) Uani 1 1 d
N12 N 0.51972(11) 0.21590(12) 0.51999(11) 0.02191(18) Uani 1 1 d
C1 C 0.53544(10) 0.15461(12) 1.08421(11) 0.01562(17) Uani 1 1 d
C2 C 0.44940(10) 0.33182(12) 1.00071(11) 0.01529(17) Uani 1 1 d
C3 C 1.06374(10) 0.16078(12) 0.48451(10) 0.01477(17) Uani 1 1 d
C4 C 0.97611(10) 0.25445(12) 0.57123(11) 0.01548(17) Uani 1 1 d
H11A H 0.9553(16) 0.2387(17) 0.8976(16) 0.028(3) Uiso 1 1 d
H11B H 0.8554(18) 0.380(2) 0.9393(17) 0.036(4) Uiso 1 1 d
H11C H 0.9001(18) 0.197(2) 1.0575(18) 0.035(4) Uiso 1 1 d
H11D H 1.0151(17) 0.2783(18) 0.9967(16) 0.035(4) Uiso 1 1 d
H12A H 0.6135(19) 0.1831(19) 0.4825(18) 0.038(4) Uiso 1 1 d
H12B H 0.5053(17) 0.120(2) 0.6067(18) 0.036(4) Uiso 1 1 d
H12C H 0.448(2) 0.265(2) 0.442(2) 0.049(5) Uiso 1 1 d
H12D H 0.509(2) 0.295(2) 0.5528(19) 0.050(5) Uiso 1 1 d

loop_
_atom_site_aniso_label
_atom_site_aniso_U_11
_atom_site_aniso_U_22
_atom_site_aniso_U_33
_atom_site_aniso_U_23
_atom_site_aniso_U_13
_atom_site_aniso_U_12
O1 0.0343(4) 0.0154(3) 0.0417(5) -0.0123(3) -0.0066(4) -0.0056(3)
O2 0.0220(3) 0.0309(4) 0.0243(4) -0.0164(3) 0.0057(3) -0.0064(3)
O3 0.0276(4) 0.0322(4) 0.0164(4) -0.0106(3) 0.0042(3) -0.0083(3)
O4 0.0297(4) 0.0157(3) 0.0219(4) -0.0017(3) -0.0037(3) -0.0062(3)
O5 0.0316(4) 0.0370(4) 0.0254(4) -0.0236(4) 0.0068(3) -0.0148(3)
O6 0.0280(4) 0.0289(4) 0.0165(4) -0.0039(3) -0.0047(3) -0.0064(3)
O7 0.0271(4) 0.0403(5) 0.0357(5) -0.0235(4) -0.0158(3) 0.0093(4)
O8 0.0302(4) 0.0250(4) 0.0386(5) -0.0228(4) -0.0009(3) -0.0040(3)
N1 0.0183(4) 0.0156(3) 0.0166(4) -0.0046(3) 0.0010(3) -0.0055(3)
N2 0.0196(4) 0.0183(4) 0.0160(4) -0.0053(3) 0.0024(3) -0.0053(3)
N3 0.0176(4) 0.0162(4) 0.0161(4) -0.0063(3) 0.0013(3) -0.0046(3)
N4 0.0193(4) 0.0167(4) 0.0209(4) -0.0102(3) -0.0038(3) -0.0029(3)
N5 0.0184(4) 0.0182(4) 0.0149(4) -0.0042(3) -0.0010(3) -0.0079(3)
N6 0.0184(4) 0.0183(4) 0.0157(4) -0.0081(3) -0.0001(3) -0.0042(3)
N7 0.0205(4) 0.0199(4) 0.0157(4) -0.0079(3) -0.0002(3) -0.0035(3)
N8 0.0175(3) 0.0192(4) 0.0151(4) -0.0084(3) -0.0001(3) -0.0052(3)
N9 0.0182(4) 0.0258(4) 0.0153(4) -0.0105(3) 0.0008(3) -0.0096(3)
N10 0.0189(4) 0.0193(4) 0.0198(4) -0.0106(3) -0.0008(3) -0.0024(3)
N11 0.0205(4) 0.0178(4) 0.0163(4) -0.0082(3) -0.0022(3) -0.0032(3)
N12 0.0244(4) 0.0162(4) 0.0173(4) -0.0056(3) 0.0020(3) -0.0041(3)
C1 0.0151(4) 0.0150(4) 0.0165(4) -0.0071(3) 0.0000(3) -0.0053(3)
C2 0.0161(4) 0.0149(4) 0.0139(4) -0.0055(3) 0.0002(3) -0.0063(3)
C3 0.0151(4) 0.0167(4) 0.0132(4) -0.0078(3) 0.0007(3) -0.0058(3)
C4 0.0149(4) 0.0163(4) 0.0160(4) -0.0089(3) -0.0001(3) -0.0045(3)

loop_
_atom_type_symbol
_atom_type_description
_atom_type_scat_dispersion_real
_atom_type_scat_dispersion_imag
_atom_type_scat_source
C C 0.0033 0.0016 'International Tables Vol C Tables 4.2.6.8 and 6.1.1.4'
H H 0.0000 0.0000 'International Tables Vol C Tables 4.2.6.8 and 6.1.1.4'
N N 0.0061 0.0033 'International Tables Vol C Tables 4.2.6.8 and 6.1.1.4'
O O 0.0106 0.0060 'International Tables Vol C Tables 4.2.6.8 and 6.1.1.4'

loop_
_geom_angle_atom_site_label_1
_geom_angle_atom_site_label_2
_geom_angle_atom_site_label_3
_geom_angle
C1 N1 N2 106.89(8)
N3 N2 N1 110.69(8)
N2 N3 C2 106.78(8)
O2 N4 O1 124.69(9)
O2 N4 C1 118.15(8)
O1 N4 C1 117.10(8)
O4 N5 O3 124.52(9)
O4 N5 C2 117.29(8)
O3 N5 C2 118.19(8)
C3 N6 N7 106.39(8)
N6 N7 N8 111.11(8)
C4 N8 N7 106.33(8)
O5 N9 O6 124.25(9)
O5 N9 C3 117.66(8)
O6 N9 C3 118.08(8)
O7 N10 O8 124.53(9)
O7 N10 C4 118.18(8)
O8 N10 C4 117.24(8)
H11A N11 H11B 106.9(12)
H11A N11 H11C 109.5(13)
H11B N11 H11C 115.9(14)
H11A N11 H11D 107.5(12)
H11B N11 H11D 106.1(13)
H11C N11 H11D 110.7(13)
H12A N12 H12B 109.6(13)
H12A N12 H12C 108.0(14)
H12B N12 H12C 111.8(13)
H12A N12 H12D 108.5(14)
H12B N12 H12D 108.1(13)
H12C N12 H12D 110.9(14)
N1 C1 C2 107.90(8)
N1 C1 N4 118.86(8)
C2 C1 N4 133.16(9)
N3 C2 C1 107.72(8)
N3 C2 N5 120.13(8)
C1 C2 N5 132.06(8)
N6 C3 C4 107.87(8)
N6 C3 N9 120.91(8)
C4 C3 N9 131.05(8)
N8 C4 C3 108.29(8)
N8 C4 N10 119.60(8)
C3 C4 N10 131.96(9)

loop_
_geom_bond_atom_site_label_1
_geom_bond_atom_site_label_2
_geom_bond_distance
O1 N4 1.2291(11)
O2 N4 1.2241(11)
O3 N5 1.2296(11)
O4 N5 1.2272(11)
O5 N9 1.2291(11)
O6 N9 1.2292(11)
O7 N10 1.2212(12)
O8 N10 1.2271(11)
N1 C1 1.3299(12)
N1 N2 1.3402(11)
N2 N3 1.3332(12)
N3 C2 1.3385(11)
N4 C1 1.4412(12)
N5 C2 1.4334(12)
N6 C3 1.3343(12)
N6 N7 1.3396(11)
N7 N8 1.3403(11)
N8 C4 1.3296(12)
N9 C3 1.4362(12)
N10 C4 1.4385(12)
N11 H11A 0.902(14)
N11 H11B 0.883(15)
N11 H11C 0.856(16)
N11 H11D 0.902(14)
N12 H12A 0.846(16)
N12 H12B 0.934(15)
N12 H12C 0.921(17)
N12 H12D 0.896(17)
C1 C2 1.3828(12)
C3 C4 1.3833(12)

loop_
_geom_torsion_atom_site_label_1
_geom_torsion_atom_site_label_2
_geom_torsion_atom_site_label_3
_geom_torsion_atom_site_label_4
_geom_torsion
C1 N1 N2 N3 0.96(11)
N1 N2 N3 C2 -1.11(11)
C3 N6 N7 N8 -0.96(10)
N6 N7 N8 C4 0.87(10)
N2 N1 C1 C2 -0.43(10)
N2 N1 C1 N4 176.78(8)
O2 N4 C1 N1 -140.81(9)
O1 N4 C1 N1 36.54(13)
O2 N4 C1 C2 35.54(15)
O1 N4 C1 C2 -147.10(10)
N2 N3 C2 C1 0.81(10)
N2 N3 C2 N5 177.83(8)
N1 C1 C2 N3 -0.24(11)
N4 C1 C2 N3 -176.88(9)
N1 C1 C2 N5 -176.77(9)
N4 C1 C2 N5 6.59(17)
O4 N5 C2 N3 5.76(13)
O3 N5 C2 N3 -174.67(9)
O4 N5 C2 C1 -178.06(10)
O3 N5 C2 C1 1.51(15)
N7 N6 C3 C4 0.66(10)
N7 N6 C3 N9 176.33(8)
O5 N9 C3 N6 15.71(13)
O6 N9 C3 N6 -163.33(9)
O5 N9 C3 C4 -169.75(9)
O6 N9 C3 C4 11.20(14)
N7 N8 C4 C3 -0.43(10)
N7 N8 C4 N10 175.70(8)
N6 C3 C4 N8 -0.14(10)
N9 C3 C4 N8 -175.22(9)
N6 C3 C4 N10 -175.62(9)
N9 C3 C4 N10 9.30(17)
O7 N10 C4 N8 -141.87(10)
O8 N10 C4 N8 35.70(13)
O7 N10 C4 C3 33.20(15)
O8 N10 C4 C3 -149.24(10)
